data_2009425
loop_
_publ_author_name
'Kuwabara, Estelle'
'Bau, Robert'

_publ_section_title
;
 <i>cis</i>-[IrCl(CO)(PPh~3~)(\m-P~4~S~3~)]~2~.2CH~3~C~6~H~5~
;
_journal_issue 1
_journal_name_full 'Acta Crystallographica Section C'
_journal_page_first 64
_journal_page_last 67
_journal_paper_doi 10.1107/S0108270193006456
_journal_volume 50
_journal_year 1994
_chemical_formula_moiety
;
[Ir(CO)(C~18~H~15~P)(Cl)(\m-P~4~S~3~)]~2~,2C~7~H~8~
;
_chemical_formula_sum 'C52 H46 Cl2 Ir2 O2 P10 S6'
_chemical_formula_weight 1660.4
_chemical_name_systematic
;
cis-Dicarbonyldichlorobis(triphenylphosphine)bis[\m-
[2,6,7-trithia-1,3,4,5-tetraphosphabicyclo[2.2.1]
heptanato(2-)-P3;P3,P5]]diiridium, compound with
toluene (1:2)
;
_space_group_crystal_system monoclinic
_space_group_IT_number 15
_space_group_name_Hall '-C 2yc'
_space_group_name_H-M_alt 'C 1 2/c 1'
_cell_angle_alpha 90.0
_cell_angle_beta 97.63(11)
_cell_angle_gamma 90.0
_cell_formula_units_Z 4
_cell_length_a 14.794(19)
_cell_length_b 18.377(15)
_cell_length_c 23.41(4)
_cell_measurement_reflns_used 13
_cell_measurement_temperature 293
_cell_measurement_theta_max 12.53
_cell_measurement_theta_min 3.55
_cell_volume 6308(15)
_computing_data_collection
;
P2~1~ Assembler Language Data Collection Programs (1975)
;
_computing_data_reduction 'locally written program (Tipton, 1977)'
_computing_molecular_graphics 'ORTEP (Johnson, 1965)'
_computing_structure_refinement SHELX76
_computing_structure_solution ' SHELXS86 (Sheldrick, 1985); SHELX76 (Sheldrick, 1976)'
_diffrn_ambient_temperature 293
_diffrn_measurement_device 'Syntex P2~1~'
_diffrn_measurement_method \w
_diffrn_radiation_type 'Molybdenum K\a'
_diffrn_radiation_wavelength 0.71069
_diffrn_reflns_av_R_equivalents 0.0360
_diffrn_reflns_limit_h_max 15
_diffrn_reflns_limit_h_min 0
_diffrn_reflns_limit_k_max 20
_diffrn_reflns_limit_k_min 0
_diffrn_reflns_limit_l_max 25
_diffrn_reflns_limit_l_min -25
_diffrn_reflns_number 6313
_diffrn_reflns_theta_max 22.5
_diffrn_standards_decay_% 0
_diffrn_standards_interval_count 50
_diffrn_standards_number 4
_exptl_absorpt_coefficient_mu 4.581
_exptl_absorpt_correction_T_max 1.25
_exptl_absorpt_correction_T_min 0.49
_exptl_absorpt_correction_type empirical
_exptl_crystal_colour 'emerald green'
_exptl_crystal_density_diffrn 1.749
_exptl_crystal_description plate
_exptl_crystal_size_max 0.30
_exptl_crystal_size_mid 0.30
_exptl_crystal_size_min 0.10
_refine_diff_density_max 0.90
_refine_diff_density_min -0.61
_refine_ls_extinction_method none
_refine_ls_hydrogen_treatment noref
_refine_ls_number_parameters 299
_refine_ls_number_reflns 2391
_refine_ls_R_factor_obs 0.039
_refine_ls_shift/esd_max 0.573
_refine_ls_structure_factor_coef F
_refine_ls_weighting_scheme unit
_refine_ls_wR_factor_obs 0.045
_reflns_number_observed 2391
_reflns_number_total 4062
_reflns_observed_criterion >3sigma(I)
_cod_data_source_file st1074.cif
_cod_data_source_block one
_cod_depositor_comments
;
 Marking attached hydrogen atoms.

 Antanas Vaitkus,
 2017-07-20

 Correcting space group symmetry operation list:
 1) Adding symmetry operations that are required by the 'P b c n' space group:
    -x+1/2,-y+1/2,-z
    -x+1/2,y+1/2,-z+1/2
    -x,-y,-z
    x+1/2,-y+1/2,z+1/2
    x+1/2,y+1/2,z
    x,-y,z+1/2

 Adding the Hall space group symbol and the space group number.

 Antanas Vaitkus,
 2017-07-20

The following automatic conversions were performed:

'_atom_site_thermal_displace_type' tag value 'Uij' was replaced with
'Uani' value 30 times.

Automatic conversion script
Id: cif_fix_values 1646 2011-03-28 12:23:43Z adriana 

The following automatic conversions were performed:

'_refine_ls_weighting_scheme' value 'Unit weights applied' was
changed to 'unit'.

Automatic conversion script
Id: cif_fix_values 3143 2015-03-26 13:38:13Z robertas 
;
_cod_original_cell_volume 6309(13)
_cod_original_sg_symbol_H-M 'C 2/c'
_cod_database_code 2009425

loop_
_space_group_symop_id
_space_group_symop_operation_xyz
1 x,y,z
2 -x,y,1/2-z
3 -x+1/2,-y+1/2,-z
4 -x+1/2,y+1/2,-z+1/2
5 -x,-y,-z
6 x+1/2,-y+1/2,z+1/2
7 x+1/2,y+1/2,z
8 x,-y,z+1/2

loop_
_atom_site_aniso_label
_atom_site_aniso_U_11
_atom_site_aniso_U_22
_atom_site_aniso_U_33
_atom_site_aniso_U_12
_atom_site_aniso_U_13
_atom_site_aniso_U_23
_atom_site_aniso_type_symbol
Ir1 351(3) 233(3) 249(3) -9(4) 44(2) 7(3) Ir
P1 39E1(2) 31E1(2) 34E1(2) 2(18) 55(17) -6(17) P
P2 45E1(2) 31E1(2) 245(18) -51(19) 59(16) 23(17) P
P3 59E1(3) 58E1(3) 28E1(2) -11E1(2) 34(19) -61(19) P
P4 51E1(3) 58E1(3) 39E1(2) -8E1(2) 147(19) -14E1(2) P
P5 70E1(3) 112E1(4) 44E1(3) -19E1(3) 3E1(2) 36E1(3) P
S2 55E1(3) 47E1(2) 42E1(2) -16E1(2) 2(19) 162(19) S
S3 62E1(3) 87E1(3) 41E1(2) -10E1(3) -3E1(2) 24E1(2) S
S4 67E1(3) 112E1(4) 38E1(2) -9E1(3) 24E1(2) -6E1(3) S
Cl1 53E1(3) 291(19) 57E1(2) -8(19) 136(19) -3E1(2) Cl
O1 84E1(5) 31E1(5) 88E1(6) 6E1(5) 16E1(5) 16E1(5) O
C1 53E1(6) 35E1(5) 51E1(6) -5E1(5) 11E1(5) 5E1(5) C
C11 51E1(6) 25E1(5) 41E1(5) 10E1(5) -3E1(5) 12E1(5) C
C12 51E1(6) 65E1(6) 51E1(6) 18E1(6) 14E1(5) 8E1(5) C
C13 41E1(6) 77E1(6) 69E1(6) 17E1(6) 6E1(5) 16E1(6) C
C14 76E1(6) 67E1(6) 76E1(6) 1E1(6) 22E1(6) 7E1(6) C
C15 59E1(6) 69E1(6) 72E1(6) 2E1(6) 16E1(6) 1E1(6) C
C16 59E1(6) 29E1(5) 71E1(6) 1E1(5) 20E1(5) -14E1(5) C
C21 38E1(5) 22E1(5) 63E1(6) 4E1(5) 1E1(5) -13E1(5) C
C22 57E1(6) 75E1(6) 66E1(6) 8E1(6) 12E1(5) -26E1(6) C
C23 71E1(6) 97E1(6) 70E1(6) -1E1(6) 15E1(6) -18E1(6) C
C24 80E1(6) 65E1(6) 98E1(6) 0E1(6) -8E1(6) -14E1(6) C
C25 99E1(6) 76E1(6) 93E1(6) -31E1(6) -13E1(6) -6E1(6) C
C26 84E1(6) 54E1(6) 74E1(6) -18E1(6) -14E1(6) 10E1(6) C
C31 27E1(5) 45E1(5) 39E1(5) -10E1(5) 13E1(5) 8E1(5) C
C32 63E1(6) 49E1(6) 48E1(5) 5E1(5) 20E1(5) 10E1(5) C
C33 80E1(6) 77E1(6) 57E1(6) 1E1(6) 21E1(6) 14E1(6) C
C34 76E1(6) 108E1(6) 62E1(6) 10E1(6) 29E1(6) 18E1(6) C
C35 95E1(6) 97E1(6) 68E1(6) 14E1(6) 41E1(6) 25E1(6) C
C36 55E1(6) 77E1(6) 57E1(6) 13E1(6) 31E1(5) 6E1(6) C

loop_
_atom_site_label
_atom_site_fract_x
_atom_site_fract_y
_atom_site_fract_z
_atom_site_U_iso_or_equiv
_atom_site_thermal_displace_type
_atom_site_type_symbol
_atom_site_attached_hydrogens
Ir1 0.11542(4) 0.14535(3) 0.79473(2) 0.0280(10) Uani Ir 0
P1 0.2755(3) 0.1620(2) 0.7806(2) 0.035(4) Uani P 0
P2 -0.0430(3) 0.1389(2) 0.80620(10) 0.033(4) Uani P 0
P3 0.1227(3) 0.1692(2) 0.8981(2) 0.049(4) Uani P 0
P4 -0.0239(3) 0.2139(3) 0.8840(2) 0.048(4) Uani P 0
P5 -0.0401(4) 0.0492(3) 0.9334(2) 0.076(6) Uani P 0
S2 -0.0821(3) 0.0395(2) 0.8428(2) 0.049(4) Uani S 0
S3 0.1013(3) 0.0705(3) 0.9441(2) 0.064(5) Uani S 0
S4 -0.0895(3) 0.1570(3) 0.9445(2) 0.071(5) Uani S 0
Cl1 0.1022(3) 0.2759(2) 0.7948(2) 0.046(4) Uani Cl 0
O1 0.1320(9) -0.0173(6) 0.8105(5) 0.067(9) Uani O 0
C1 0.1270(12) 0.0442(8) 0.8029(7) 0.046(10) Uani C 0
C11 0.3420(11) 0.0775(7) 0.7913(6) 0.040(9) Uani C 0
C12 0.4188(11) 0.0686(10) 0.8332(7) 0.055(10) Uani C 1
C13 0.4633(12) 0.0002(11) 0.8408(8) 0.063(10) Uani C 1
C14 0.4295(14) -0.0587(11) 0.8057(9) 0.072(11) Uani C 1
C15 0.3559(13) -0.0511(11) 0.7626(8) 0.066(10) Uani C 1
C16 0.3097(12) 0.0167(8) 0.7558(7) 0.052(10) Uani C 1
C21 0.3423(10) 0.2298(7) 0.8266(7) 0.041(9) Uani C 0
C22 0.3412(12) 0.2261(10) 0.8882(8) 0.065(10) Uani C 1
C23 0.3921(14) 0.2801(12) 0.9224(9) 0.079(11) Uani C 1
C24 0.4405(15) 0.3340(11) 0.8975(10) 0.083(11) Uani C 1
C25 0.4409(16) 0.3373(11) 0.8392(10) 0.092(11) Uani C 1
C26 0.3922(14) 0.2843(10) 0.8016(8) 0.073(10) Uani C 1
C31 0.2909(9) 0.1911(8) 0.7072(6) 0.036(9) Uani C 0
C32 0.2393(11) 0.2538(9) 0.6850(7) 0.052(10) Uani C 1
C33 0.2601(14) 0.2846(11) 0.6314(8) 0.070(10) Uani C 1
C34 0.3230(14) 0.2533(12) 0.6008(8) 0.080(11) Uani C 1
C35 0.3723(15) 0.1900(12) 0.6231(9) 0.084(11) Uani C 1
C36 0.3564(11) 0.1631(10) 0.6768(7) 0.061(10) Uani C 1
C2 0.1715(17) 0.3833(13) 0.9280(11) 0.043(6) Uiso C 1
C3 0.1177(19) 0.3890(14) 0.9724(11) 0.049(6) Uiso C 1
C4 0.1157(17) 0.4527(11) 1.0046(11) 0.049(6) Uiso C 1
C5 0.1704(17) 0.5110(9) 0.9926(9) 0.042(6) Uiso C 0
C6 0.2105(15) 0.5097(11) 0.9419(8) 0.033(5) Uiso C 1
C7 0.2109(17) 0.4463(10) 0.9091(10) 0.038(5) Uiso C 1
C8 0.173(2) 0.5790(11) 1.0281(10) 0.053(6) Uiso C 3

loop_
_geom_angle_atom_site_label_1
_geom_angle_atom_site_label_2
_geom_angle_atom_site_label_3
_geom_angle_site_symmetry_1
_geom_angle_site_symmetry_3
_geom_angle
_geom_angle_publ_flag
P2 Ir1 P1 . . 175.50(10) yes
P3 Ir1 P1 . . 101.20(10) yes
P2 Ir1 P1 2_556 . 100.40(10) yes
P2 Ir1 P2 . 2_556 78.30(10) yes
P3 Ir1 P2 . . 79.30(10) yes
P3 Ir1 P2 . 2_556 155.90(10) yes
Cl1 Ir1 P1 . . 87.50(10) yes
Cl1 Ir1 P2 . . 88.20(10) yes
Cl1 Ir1 P2 . 2_556 91.3(2) yes
Cl1 Ir1 P3 . . 79.3(2) yes
C1 Ir1 P1 . . 93.5(5) yes
C1 Ir1 P2 . . 91.0(5) yes
C1 Ir1 P2 . 2_556 94.2(5) yes
C1 Ir1 P3 . . 94.9(5) yes
C1 Ir1 Cl1 . . 174.1(5) yes
O1 C1 Ir1 . . 177(2) yes
Ir1 P2 Ir1 . 2_556 101.4(2) yes
S2 P2 Ir1 . 2_556 108.6(2) yes
P4 P2 Ir1 . 2_556 137.0(2) yes
C11 P1 Ir1 . . 112.7(5) yes
C21 P1 Ir1 . . 117.2(5) yes
C21 P1 C11 . . 104.8(7) yes
C31 P1 Ir1 . . 113.8(5) yes
C31 P1 C11 . . 104.0(7) yes
C31 P1 C21 . . 102.9(7) yes
P4 P2 Ir1 . . 92.3(2) yes
S2 P2 Ir1 . . 114.2(2) yes
S2 P2 P4 . . 102.1(2) yes
P4 P3 Ir1 . . 90.2(2) yes
S3 P3 Ir1 . . 110.6(2) yes
S3 P3 P4 . . 100.0(2) yes
P3 P4 P2 . . 85.1(2) yes
S4 P4 P2 . . 102.7(3) yes
S4 P4 P3 . . 103.7(3) yes
S3 P5 S2 . . 106.6(3) yes
S4 P5 S2 . . 98.0(3) yes
S4 P5 S3 . . 99.4(3) yes
P5 S2 P2 . . 105.6(3) yes
P5 S3 P3 . . 107.9(3) yes
P5 S4 P4 . . 100.5(3) yes
P1 C11 C12 . . 124.0(10) yes
P1 C11 C16 . . 117.0(10) yes
C12 C11 C16 . . 119.0(10) yes
C11 C12 C13 . . 121(2) yes
C12 C13 C14 . . 119(2) yes
C13 C14 C15 . . 122(2) yes
C14 C15 C16 . . 119(2) yes
C11 C16 C15 . . 120(2) yes
P1 C21 C22 . . 118.0(10) yes
P1 C21 C26 . . 120.0(10) yes
C22 C21 C26 . . 121(2) yes
C21 C22 C23 . . 117(2) yes
C22 C23 C24 . . 122(2) yes
C23 C24 C25 . . 121(2) yes
C24 C25 C26 . . 121(2) yes
C21 C26 C25 . . 118(2) yes
P1 C31 C32 . . 116.0(10) yes
P1 C31 C36 . . 124.0(10) yes
C32 C31 C36 . . 119.0(10) yes
C31 C32 C33 . . 118(2) yes
C32 C33 C34 . . 122(2) yes
C33 C34 C35 . . 120(2) yes
C34 C35 C36 . . 118(2) yes
C31 C36 C35 . . 123(2) yes
C3 C2 C7 . . 119(2) yes
C2 C3 C4 . . 122(3) yes
C3 C4 C5 . . 119(2) yes
C4 C5 C6 . . 118.8(9) yes
C4 C5 C8 . . 120.2(4) yes
C6 C5 C8 . . 120.2(4) yes
C5 C6 C7 . . 121(2) yes
C2 C7 C6 . . 119(2) yes

loop_
_geom_bond_atom_site_label_1
_geom_bond_atom_site_label_2
_geom_bond_site_symmetry_1
_geom_bond_site_symmetry_2
_geom_bond_distance
_geom_bond_publ_flag
Ir1 P1 . . 2.453(4) yes
Ir1 P2 . . 2.397(4) yes
Ir1 P2 . 2_556 2.464(3) yes
Ir1 P3 . . 2.449(4) yes
Ir1 Cl1 . . 2.407(4) yes
Ir1 C1 . . 1.874(15) yes
O1 C1 . . 1.144(16) yes
P2 P4 . . 2.271(6) yes
P3 P4 . . 2.302(7) yes
S2 P2 . . 2.130(5) yes
S3 P3 . . 2.155(6) yes
S4 P4 . . 2.099(6) yes
S2 P5 . . 2.138(6) yes
S3 P5 . . 2.109(7) yes
S4 P5 . . 2.140(9) yes
P1 C11 . . 1.837(14) yes
C11 C12 . . 1.41(2) yes
C12 C13 . . 1.42(2) yes
C13 C14 . . 1.41(3) yes
C14 C15 . . 1.39(3) yes
C15 C16 . . 1.42(2) yes
C11 C16 . . 1.44(2) yes
P1 C21 . . 1.847(14) yes
C21 C22 . . 1.45(2) yes
C22 C23 . . 1.43(3) yes
C23 C24 . . 1.39(3) yes
C24 C25 . . 1.37(3) yes
C25 C26 . . 1.44(3) yes
C21 C26 . . 1.42(2) yes
P1 C31 . . 1.842(14) yes
C31 C32 . . 1.44(2) yes
C32 C33 . . 1.45(2) yes
C33 C34 . . 1.37(3) yes
C34 C35 . . 1.43(3) yes
C35 C36 . . 1.40(2) yes
C31 C36 . . 1.38(2) yes
C2 C3 . . 1.40(4) yes
C3 C4 . . 1.40(3) yes
C4 C5 . . 1.40(3) yes
C5 C6 . . 1.40(3) yes
C6 C7 . . 1.40(3) yes
C2 C7 . . 1.40(3) yes
C5 C8 . . 1.50(3) yes

loop_
_geom_contact_atom_site_label_1
_geom_contact_atom_site_label_2
_geom_contact_distance
_geom_contact_site_symmetry_2
_geom_contact_publ_flag
Ir1 Ir1 3.7620(10) 2_556 yes
Cl1 Cl1 3.444(9) 2_556 yes
P2 P3 3.091(6) . yes
P2 P2 3.070(7) 2_556 yes
S2 S3 3.406(6) . yes
S2 S4 3.228(7) . yes
S3 S4 3.241(7) . yes
